data_4025412
loop_
_publ_author_name
'Mohamed Abboud'
'Victor Mamane'
'Emmanuel Aubert'
'Claude Lecomte'
'Yves Fort'

_publ_contact_author_address
;Equipe Synth\`ese Organom\'etallique de R\'eactivit\'e (SOR)
Laboratoire SRSMC UMR CNRS-UHP 7565
Nancy-Universit\'e
Boulevard des Aiguillettes BP70239
54506 Vandoeuvre-l\`es-Nancy
France
;
_publ_contact_author_email victor.mamane@sor.uhp-nancy.fr
_publ_contact_author_fax '(33) 3 83 68 47 85'
_publ_contact_author_name 'Mamane, Victor'
_publ_contact_author_phone '(33) 3 83 68 43 20'
_publ_section_title
;
 Synthesis of Polyhalogenated 4,4'-Bipyridines via a Simple Dimerization
 Procedure
;
_journal_name_full 'Journal of Organic Chemistry'
_journal_page_first 3224
_journal_page_last 3231
_journal_paper_doi 10.1021/jo100152e
_journal_volume 75
_journal_year 2010
_chemical_formula_moiety 'C10 H4 Br4 N2'
_chemical_formula_sum 'C10 H4 Br4 N2'
_chemical_formula_weight 471.79
_chemical_name_systematic
;
 2,4,2',3'-Tetrabromo-[3,4']bipyridinyl
;
_space_group_IT_number 2
_symmetry_cell_setting triclinic
_symmetry_space_group_name_Hall '-P 1'
_symmetry_space_group_name_H-M 'P -1'
_atom_sites_solution_hydrogens geom
_atom_sites_solution_primary direct
_atom_sites_solution_secondary difmap
_audit_creation_method SHELXL-97
_cell_angle_alpha 96.1554(19)
_cell_angle_beta 105.829(2)
_cell_angle_gamma 96.035(2)
_cell_formula_units_Z 2
_cell_length_a 7.43736(19)
_cell_length_b 7.9517(2)
_cell_length_c 11.0587(2)
_cell_measurement_reflns_used 14952
_cell_measurement_temperature 110(2)
_cell_measurement_theta_max 37.6092
_cell_measurement_theta_min 3.4494
_cell_volume 619.38(3)
_computing_cell_refinement
;
CrysAlisPro, Oxford Diffraction Ltd.,
Version 1.171.33.41 (release 06-05-2009 CrysAlis171 .NET)
(compiled May  6 2009,17:20:42)
;
_computing_data_collection
;
CrysAlisPro, Oxford Diffraction Ltd.,
Version 1.171.33.41 (release 06-05-2009 CrysAlis171 .NET)
(compiled May  6 2009,17:20:42)
;
_computing_data_reduction
;
CrysAlisPro, Oxford Diffraction Ltd.,
Version 1.171.33.41 (release 06-05-2009 CrysAlis171 .NET)
(compiled May  6 2009,17:20:42)
;
_computing_structure_refinement 'SHELXL-97 (Sheldrick, 1997)'
_computing_structure_solution 'SIR_92 (Altomare et al., 1994)'
_diffrn_ambient_temperature 110(2)
_diffrn_detector_area_resol_mean 10.4508
_diffrn_measured_fraction_theta_full 0.999
_diffrn_measured_fraction_theta_max 0.999
_diffrn_measurement_device_type 'SuperNova, Dual, Cu at zero, Atlas'
_diffrn_measurement_method oscillations
_diffrn_radiation_monochromator mirror
_diffrn_radiation_source 'Enhance (Mo) X-ray Source'
_diffrn_radiation_type MoK\a
_diffrn_radiation_wavelength 0.71073
_diffrn_reflns_av_R_equivalents 0.0308
_diffrn_reflns_av_sigmaI/netI 0.06135
_diffrn_reflns_limit_h_max 11
_diffrn_reflns_limit_h_min -11
_diffrn_reflns_limit_k_max 11
_diffrn_reflns_limit_k_min -11
_diffrn_reflns_limit_l_max 16
_diffrn_reflns_limit_l_min -16
_diffrn_reflns_number 22567
_diffrn_reflns_theta_full 32.21
_diffrn_reflns_theta_max 32.21
_diffrn_reflns_theta_min 3.46
_exptl_absorpt_coefficient_mu 12.945
_exptl_absorpt_correction_T_max 0.336
_exptl_absorpt_correction_T_min 0.131
_exptl_absorpt_correction_type analytical
_exptl_absorpt_process_details
;
CrysAlisPro, Oxford Diffraction Ltd.,
Version 1.171.33.41 (release 06-05-2009 CrysAlis171 .NET)
(compiled May  6 2009,17:20:42)
Analytical numeric absorption correction using a multifaceted crystal
            model based on expressions derived by R.C. Clark & J.S. Reid.
(Clark, R. C. & Reid, J. S. (1995). Acta Cryst. A51, 887-897)
;
_exptl_crystal_colour colorless
_exptl_crystal_density_diffrn 2.530
_exptl_crystal_density_method 'not measured'
_exptl_crystal_description prism
_exptl_crystal_F_000 436
_exptl_crystal_size_max 0.2817
_exptl_crystal_size_mid 0.2288
_exptl_crystal_size_min 0.1446
_refine_diff_density_max 1.920
_refine_diff_density_min -1.471
_refine_diff_density_rms 0.136
_refine_ls_extinction_method none
_refine_ls_goodness_of_fit_ref 1.036
_refine_ls_hydrogen_treatment constr
_refine_ls_matrix_type full
_refine_ls_number_parameters 145
_refine_ls_number_reflns 4380
_refine_ls_number_restraints 0
_refine_ls_restrained_S_all 1.036
_refine_ls_R_factor_all 0.0300
_refine_ls_R_factor_gt 0.0250
_refine_ls_shift/su_max 0.001
_refine_ls_shift/su_mean 0.000
_refine_ls_structure_factor_coef Fsqd
_refine_ls_weighting_details 'calc w=1/[\s^2^(Fo^2^)+(0.0399P)^2^+0.3968P] where P=(Fo^2^+2Fc^2^)/3'
_refine_ls_weighting_scheme calc
_refine_ls_wR_factor_gt 0.0636
_refine_ls_wR_factor_ref 0.0652
_reflns_number_gt 3910
_reflns_number_total 4380
_reflns_threshold_expression >2sigma(I)
_cod_data_source_file jo100152e_si_004.cif
_cod_data_source_block 3i-ma284
_cod_database_code 4025412

loop_
_symmetry_equiv_pos_as_xyz
'x, y, z'
'-x, -y, -z'

loop_
_atom_site_label
_atom_site_type_symbol
_atom_site_fract_x
_atom_site_fract_y
_atom_site_fract_z
_atom_site_U_iso_or_equiv
_atom_site_adp_type
_atom_site_occupancy
_atom_site_symmetry_multiplicity
_atom_site_calc_flag
_atom_site_refinement_flags
_atom_site_disorder_assembly
_atom_site_disorder_group
Br4 Br 0.74758(3) 0.54753(3) 0.47518(2) 0.01856(5) Uani 1 1 d . . .
Br1 Br 0.40574(3) -0.17696(2) 0.36753(2) 0.01755(5) Uani 1 1 d . . .
Br2 Br 0.77225(3) 0.06970(3) 0.32600(2) 0.01911(6) Uani 1 1 d . . .
Br3 Br 0.53910(4) 0.22413(3) -0.03742(2) 0.02452(6) Uani 1 1 d . . .
N1 N 0.1997(3) 0.0679(2) 0.26973(18) 0.0188(3) Uani 1 1 d . . .
C2 C 0.3730(3) 0.0307(2) 0.30025(19) 0.0138(3) Uani 1 1 d . . .
N7 N 0.8205(3) 0.4921(3) 0.0680(2) 0.0220(4) Uani 1 1 d . . .
C11 C 0.9100(3) 0.6358(3) 0.2825(2) 0.0202(4) Uani 1 1 d . . .
H11 H 0.9893 0.7231 0.3456 0.024 Uiso 1 1 calc R . .
C3 C 0.5290(3) 0.1333(2) 0.28617(19) 0.0133(3) Uani 1 1 d . . .
C6 C 0.1716(3) 0.2141(3) 0.2216(2) 0.0204(4) Uani 1 1 d . . .
H6 H 0.0467 0.2420 0.1982 0.024 Uiso 1 1 calc R . .
C5 C 0.3148(3) 0.3266(3) 0.2041(2) 0.0176(4) Uani 1 1 d . . .
H5 H 0.2888 0.4295 0.1706 0.021 Uiso 1 1 calc R . .
C4 C 0.4985(3) 0.2853(2) 0.23694(19) 0.0130(3) Uani 1 1 d . . .
C9 C 0.6541(3) 0.4013(2) 0.21545(19) 0.0137(3) Uani 1 1 d . . .
C8 C 0.6889(3) 0.3929(3) 0.0969(2) 0.0159(3) Uani 1 1 d . . .
C12 C 0.9284(3) 0.6132(3) 0.1608(2) 0.0229(4) Uani 1 1 d . . .
H12 H 1.0227 0.6874 0.1420 0.028 Uiso 1 1 calc R . .
C10 C 0.7717(3) 0.5268(3) 0.3093(2) 0.0146(3) Uani 1 1 d . . .

loop_
_atom_site_aniso_label
_atom_site_aniso_U_11
_atom_site_aniso_U_22
_atom_site_aniso_U_33
_atom_site_aniso_U_23
_atom_site_aniso_U_13
_atom_site_aniso_U_12
Br4 0.01876(10) 0.02251(10) 0.01509(10) 0.00305(7) 0.00549(7) 0.00390(7)
Br1 0.02094(10) 0.01428(9) 0.01772(10) 0.00627(7) 0.00600(8) -0.00151(7)
Br2 0.01382(9) 0.01813(10) 0.02874(12) 0.01026(8) 0.00817(8) 0.00473(7)
Br3 0.03568(13) 0.02206(11) 0.01734(10) 0.00006(8) 0.01237(9) 0.00088(9)
N1 0.0148(8) 0.0232(8) 0.0202(9) 0.0080(7) 0.0070(7) 0.0006(6)
C2 0.0148(8) 0.0143(8) 0.0126(8) 0.0039(6) 0.0045(7) 0.0002(6)
N7 0.0218(9) 0.0258(9) 0.0255(10) 0.0124(7) 0.0146(8) 0.0052(7)
C11 0.0148(9) 0.0193(9) 0.0267(11) 0.0083(8) 0.0054(8) -0.0002(7)
C3 0.0136(8) 0.0134(8) 0.0147(8) 0.0040(6) 0.0064(7) 0.0018(6)
C6 0.0134(9) 0.0265(10) 0.0246(10) 0.0121(8) 0.0070(8) 0.0046(7)
C5 0.0157(9) 0.0201(9) 0.0201(9) 0.0082(7) 0.0075(8) 0.0049(7)
C4 0.0135(8) 0.0143(8) 0.0131(8) 0.0044(6) 0.0066(7) 0.0016(6)
C9 0.0142(8) 0.0137(8) 0.0166(9) 0.0058(6) 0.0084(7) 0.0025(6)
C8 0.0184(9) 0.0161(8) 0.0173(9) 0.0066(7) 0.0094(7) 0.0046(7)
C12 0.0179(10) 0.0249(10) 0.0302(12) 0.0142(9) 0.0110(9) 0.0001(8)
C10 0.0137(8) 0.0164(8) 0.0166(9) 0.0064(7) 0.0068(7) 0.0036(6)

loop_
_atom_type_symbol
_atom_type_description
_atom_type_scat_dispersion_real
_atom_type_scat_dispersion_imag
_atom_type_scat_source
C C 0.0033 0.0016 'International Tables Vol C Tables 4.2.6.8 and 6.1.1.4'
H H 0.0000 0.0000 'International Tables Vol C Tables 4.2.6.8 and 6.1.1.4'
N N 0.0061 0.0033 'International Tables Vol C Tables 4.2.6.8 and 6.1.1.4'
Br Br -0.2901 2.4595 'International Tables Vol C Tables 4.2.6.8 and 6.1.1.4'

loop_
_geom_angle_atom_site_label_1
_geom_angle_atom_site_label_2
_geom_angle_atom_site_label_3
_geom_angle
_geom_angle_site_symmetry_1
_geom_angle_site_symmetry_3
_geom_angle_publ_flag
C2 N1 C6 117.33(18) . . ?
N1 C2 C3 124.42(18) . . ?
N1 C2 Br1 115.82(15) . . ?
C3 C2 Br1 119.76(15) . . ?
C8 N7 C12 116.6(2) . . ?
C12 C11 C10 117.9(2) . . ?
C12 C11 H11 121.1 . . ?
C10 C11 H11 121.1 . . ?
C4 C3 C2 117.80(18) . . ?
C4 C3 Br2 119.65(14) . . ?
C2 C3 Br2 122.52(15) . . ?
N1 C6 C5 123.6(2) . . ?
N1 C6 H6 118.2 . . ?
C5 C6 H6 118.2 . . ?
C6 C5 C4 118.48(19) . . ?
C6 C5 H5 120.8 . . ?
C4 C5 H5 120.8 . . ?
C3 C4 C5 118.41(18) . . ?
C3 C4 C9 121.95(18) . . ?
C5 C4 C9 119.61(17) . . ?
C10 C9 C8 115.40(18) . . ?
C10 C9 C4 123.05(18) . . ?
C8 C9 C4 121.54(18) . . ?
N7 C8 C9 126.0(2) . . ?
N7 C8 Br3 115.12(16) . . ?
C9 C8 Br3 118.91(15) . . ?
N7 C12 C11 123.6(2) . . ?
N7 C12 H12 118.2 . . ?
C11 C12 H12 118.2 . . ?
C11 C10 C9 120.55(19) . . ?
C11 C10 Br4 119.33(17) . . ?
C9 C10 Br4 120.11(14) . . ?

loop_
_geom_bond_atom_site_label_1
_geom_bond_atom_site_label_2
_geom_bond_distance
_geom_bond_site_symmetry_2
_geom_bond_publ_flag
Br4 C10 1.882(2) . ?
Br1 C2 1.895(2) . ?
Br2 C3 1.878(2) . ?
Br3 C8 1.898(2) . ?
N1 C2 1.314(3) . ?
N1 C6 1.342(3) . ?
C2 C3 1.401(3) . ?
N7 C8 1.321(3) . ?
N7 C12 1.342(3) . ?
C11 C12 1.384(3) . ?
C11 C10 1.390(3) . ?
C11 H11 0.9500 . ?
C3 C4 1.393(3) . ?
C6 C5 1.386(3) . ?
C6 H6 0.9500 . ?
C5 C4 1.399(3) . ?
C5 H5 0.9500 . ?
C4 C9 1.490(3) . ?
C9 C10 1.392(3) . ?
C9 C8 1.400(3) . ?
C12 H12 0.9500 . ?

loop_
_geom_torsion_atom_site_label_1
_geom_torsion_atom_site_label_2
_geom_torsion_atom_site_label_3
_geom_torsion_atom_site_label_4
_geom_torsion
_geom_torsion_site_symmetry_1
_geom_torsion_site_symmetry_2
_geom_torsion_site_symmetry_3
_geom_torsion_site_symmetry_4
_geom_torsion_publ_flag
C6 N1 C2 C3 0.2(3) . . . . ?
C6 N1 C2 Br1 -179.90(17) . . . . ?
N1 C2 C3 C4 0.3(3) . . . . ?
Br1 C2 C3 C4 -179.68(15) . . . . ?
N1 C2 C3 Br2 -177.73(17) . . . . ?
Br1 C2 C3 Br2 2.3(2) . . . . ?
C2 N1 C6 C5 -0.7(3) . . . . ?
N1 C6 C5 C4 0.8(4) . . . . ?
C2 C3 C4 C5 -0.2(3) . . . . ?
Br2 C3 C4 C5 177.86(16) . . . . ?
C2 C3 C4 C9 -178.55(18) . . . . ?
Br2 C3 C4 C9 -0.5(3) . . . . ?
C6 C5 C4 C3 -0.3(3) . . . . ?
C6 C5 C4 C9 178.1(2) . . . . ?
C3 C4 C9 C10 -86.4(3) . . . . ?
C5 C4 C9 C10 95.3(3) . . . . ?
C3 C4 C9 C8 95.0(2) . . . . ?
C5 C4 C9 C8 -83.3(3) . . . . ?
C12 N7 C8 C9 -0.9(3) . . . . ?
C12 N7 C8 Br3 179.77(17) . . . . ?
C10 C9 C8 N7 -0.2(3) . . . . ?
C4 C9 C8 N7 178.5(2) . . . . ?
C10 C9 C8 Br3 179.12(15) . . . . ?
C4 C9 C8 Br3 -2.2(3) . . . . ?
C8 N7 C12 C11 1.0(3) . . . . ?
C10 C11 C12 N7 0.0(4) . . . . ?
C12 C11 C10 C9 -1.1(3) . . . . ?
C12 C11 C10 Br4 177.71(17) . . . . ?
C8 C9 C10 C11 1.2(3) . . . . ?
C4 C9 C10 C11 -177.47(19) . . . . ?
C8 C9 C10 Br4 -177.64(14) . . . . ?
C4 C9 C10 Br4 3.7(3) . . . . ?

loop_
_cod_related_entry_id
_cod_related_entry_database
_cod_related_entry_code
1 ChemSpider 30659197
